data_1538912
loop_
_publ_author_name
'Kuz'min, R.N.'
'Zhuravlev, N.N.'
'Losievskaya, S.A.'

_publ_section_title
;
 The atomic structures of Ru Sb2 and Os Sb2
;
_journal_name_full Kristallografiya
_journal_page_first 218
_journal_page_last 223
_journal_volume 5
_journal_year 1960
_chemical_formula_sum 'Os Sb2'
_space_group_IT_number 58
_symmetry_space_group_name_Hall '-P 2 2n'
_symmetry_space_group_name_H-M 'P n n m'
_cell_angle_alpha 90
_cell_angle_beta 90
_cell_angle_gamma 90
_cell_formula_units_Z 2
_cell_length_a 5.912
_cell_length_b 6.653
_cell_length_c 3.196
_cell_volume 125.707
_citation_journal_id_ASTM KRISAJ
_cod_data_source_file Kuzmin_KRISAJ_1960_1231.cif
_cod_data_source_block Os1Sb2
_cod_original_cell_volume 125.7068
_cod_original_formula_sum 'Os1 Sb2'
_cod_database_code 1538912

loop_
_symmetry_equiv_pos_as_xyz
x,y,z
-x,-y,z
x+1/2,-y+1/2,-z+1/2
-x+1/2,y+1/2,-z+1/2
-x,-y,-z
x,y,-z
-x-1/2,y-1/2,z-1/2
x-1/2,-y-1/2,z-1/2

loop_
_atom_site_label
_atom_site_type_symbol
_atom_site_fract_x
_atom_site_fract_y
_atom_site_fract_z
_atom_site_occupancy
_atom_site_U_iso_or_equiv
Sb1 Sb 0.18 0.36 0 1 0.0
Os1 Os 0 0 0 1 0.0
